data_1565392
loop_
_publ_author_name
'Nwachukwu, Chideraa I.'
'Bosch, Eric'

_publ_section_title
;
 Synthesis of 4-[(2-imidazylethynyl)]-5-(2-pyridylethynyl)veratrole and
 characterization of the coordination complexes with silver(I) and
 palladium(II)
;
_journal_name_full 'Inorganica Chimica Acta'
_journal_page_first 119328
_journal_paper_doi 10.1016/j.ica.2019.119328
_journal_volume 502
_journal_year 2020
_chemical_formula_sum 'C20 H15 N3 O2'
_chemical_formula_weight 329.35
_space_group_crystal_system triclinic
_space_group_IT_number 2
_space_group_name_Hall '-P 1'
_space_group_name_H-M_alt 'P -1'
_atom_sites_solution_hydrogens mixed
_cell_angle_alpha 110.387(6)
_cell_angle_beta 95.185(6)
_cell_angle_gamma 92.835(7)
_cell_formula_units_Z 2
_cell_length_a 6.698(3)
_cell_length_b 9.659(4)
_cell_length_c 13.379(6)
_cell_measurement_reflns_used 1097
_cell_measurement_temperature 100(2)
_cell_measurement_theta_max 25.15
_cell_measurement_theta_min 2.26
_cell_volume 805.0(6)
_computing_cell_refinement 'Bruker SMART'
_computing_data_collection 'Bruker SMART'
_computing_data_reduction 'Bruker SAINT'
_computing_molecular_graphics 'XSeed (Barbour, 2001)'
_computing_publication_material 'XSeed (Barbour, 2001)'
_computing_structure_refinement 'SHELXL-2018/3 (Sheldrick, 2015)'
_computing_structure_solution 'SHELXT 2018/2 (Sheldrick, 2015)'
_diffrn_ambient_temperature 100(2)
_diffrn_detector_area_resol_mean 8.3660
_diffrn_measured_fraction_theta_full 0.999
_diffrn_measured_fraction_theta_max 0.996
_diffrn_measurement_device_type 'Bruker APEX-II CCD'
_diffrn_measurement_method 'phi and omega scans'
_diffrn_radiation_monochromator graphite
_diffrn_radiation_source 'fine-focus sealed tube'
_diffrn_radiation_type MoK\a
_diffrn_radiation_wavelength 0.71073
_diffrn_reflns_av_R_equivalents 0.0593
_diffrn_reflns_av_unetI/netI 0.0791
_diffrn_reflns_Laue_measured_fraction_full 0.999
_diffrn_reflns_Laue_measured_fraction_max 0.996
_diffrn_reflns_limit_h_max 8
_diffrn_reflns_limit_h_min -8
_diffrn_reflns_limit_k_max 12
_diffrn_reflns_limit_k_min -12
_diffrn_reflns_limit_l_max 17
_diffrn_reflns_limit_l_min -17
_diffrn_reflns_number 10255
_diffrn_reflns_point_group_measured_fraction_full 0.999
_diffrn_reflns_point_group_measured_fraction_max 0.996
_diffrn_reflns_theta_full 25.242
_diffrn_reflns_theta_max 27.142
_diffrn_reflns_theta_min 2.258
_exptl_absorpt_coefficient_mu 0.090
_exptl_absorpt_correction_T_max 1.000
_exptl_absorpt_correction_T_min 0.805
_exptl_absorpt_correction_type multi-scan
_exptl_absorpt_process_details 'SADABS V2014(Bruker AXS)'
_exptl_crystal_colour colourless
_exptl_crystal_density_diffrn 1.359
_exptl_crystal_description 'cut block'
_exptl_crystal_F_000 344
_exptl_crystal_size_max 0.25
_exptl_crystal_size_mid 0.21
_exptl_crystal_size_min 0.02
_refine_diff_density_max 0.568
_refine_diff_density_min -0.332
_refine_diff_density_rms 0.077
_refine_ls_extinction_coef .
_refine_ls_extinction_method none
_refine_ls_goodness_of_fit_ref 0.994
_refine_ls_hydrogen_treatment mixed
_refine_ls_matrix_type full
_refine_ls_number_parameters 232
_refine_ls_number_reflns 3575
_refine_ls_number_restraints 1
_refine_ls_restrained_S_all 0.994
_refine_ls_R_factor_all 0.1278
_refine_ls_R_factor_gt 0.0648
_refine_ls_shift/su_max 0.000
_refine_ls_shift/su_mean 0.000
_refine_ls_structure_factor_coef Fsqd
_refine_ls_weighting_details 'w=1/[\s^2^(Fo^2^)+(0.1110P)^2^] where P=(Fo^2^+2Fc^2^)/3'
_refine_ls_weighting_scheme calc
_refine_ls_wR_factor_gt 0.1648
_refine_ls_wR_factor_ref 0.2067
_reflns_Friedel_coverage 0.000
_reflns_Friedel_fraction_full .
_reflns_Friedel_fraction_max .
_reflns_number_gt 1868
_reflns_number_total 3575
_reflns_threshold_expression 'I > 2\s(I)'
_cod_data_source_file ICA-2020-502-119328.cif
_cod_data_source_block eb608_a
_cod_original_cell_volume 804.9(6)
_cod_database_code 1565392
_shelx_space_group_comment
;
The symmetry employed for this shelxl refinement is uniquely defined
by the following loop, which should always be used as a source of
symmetry information in preference to the above space-group names.
They are only intended as comments.
;

loop_
_space_group_symop_operation_xyz
'x, y, z'
'-x, -y, -z'

loop_
_atom_site_label
_atom_site_type_symbol
_atom_site_fract_x
_atom_site_fract_y
_atom_site_fract_z
_atom_site_U_iso_or_equiv
_atom_site_adp_type
_atom_site_occupancy
_atom_site_site_symmetry_order
_atom_site_calc_flag
_atom_site_refinement_flags_posn
_atom_site_refinement_flags_adp
_atom_site_refinement_flags_occupancy
_atom_site_disorder_assembly
_atom_site_disorder_group
O1 O 0.7411(3) 0.6788(2) 0.42643(15) 0.0311(5) Uani 1 1 d . . . . .
N1 N 0.7632(3) 0.5200(3) 1.00272(18) 0.0287(6) Uani 1 1 d . . . . .
C1 C 0.7469(4) 0.5446(3) 1.1062(2) 0.0312(7) Uani 1 1 d . . . . .
H1 H 0.772854 0.466613 1.132130 0.037 Uiso 1 1 calc R U . . .
O2 O 0.7284(3) 0.3981(2) 0.31432(14) 0.0305(5) Uani 1 1 d . . . . .
N2 N 0.8231(4) 0.2167(3) 0.88451(19) 0.0290(6) Uani 1 1 d D . . . .
C2 C 0.6951(5) 0.6756(4) 1.1777(2) 0.0334(7) Uani 1 1 d . . . . .
H2 H 0.685494 0.687062 1.250539 0.040 Uiso 1 1 calc R U . . .
N3 N 0.8192(4) -0.0086(3) 0.75970(19) 0.0338(6) Uani 1 1 d . . . . .
C3 C 0.6576(4) 0.7890(3) 1.1411(2) 0.0328(7) Uani 1 1 d . . . . .
H3 H 0.621901 0.880844 1.188535 0.039 Uiso 1 1 calc R U . . .
C4 C 0.6723(4) 0.7680(3) 1.0337(2) 0.0298(7) Uani 1 1 d . . . . .
H4 H 0.646667 0.845126 1.006744 0.036 Uiso 1 1 calc R U . . .
C5 C 0.7252(4) 0.6325(3) 0.9667(2) 0.0281(7) Uani 1 1 d . . . . .
C6 C 0.7440(4) 0.6032(3) 0.8551(2) 0.0281(7) Uani 1 1 d . . . . .
C7 C 0.7568(4) 0.5763(3) 0.7615(2) 0.0282(7) Uani 1 1 d . . . . .
C8 C 0.7600(4) 0.5309(3) 0.6473(2) 0.0263(7) Uani 1 1 d . . . . .
C9 C 0.7532(4) 0.6340(3) 0.5948(2) 0.0275(7) Uani 1 1 d . . . . .
H9 H 0.753235 0.736664 0.635373 0.033 Uiso 1 1 calc R U . . .
C10 C 0.7464(4) 0.5866(3) 0.4834(2) 0.0269(7) Uani 1 1 d . . . . .
C11 C 0.7424(4) 0.4348(3) 0.4234(2) 0.0276(7) Uani 1 1 d . . . . .
C12 C 0.7549(4) 0.3327(3) 0.4746(2) 0.0265(6) Uani 1 1 d . . . . .
H12 H 0.758256 0.230561 0.433532 0.032 Uiso 1 1 calc R U . . .
C13 C 0.7625(4) 0.3794(3) 0.5870(2) 0.0259(6) Uani 1 1 d . . . . .
C14 C 0.7773(4) 0.2771(3) 0.6426(2) 0.0293(7) Uani 1 1 d . . . . .
C15 C 0.7914(4) 0.2046(3) 0.6993(2) 0.0303(7) Uani 1 1 d . . . . .
C16 C 0.8124(4) 0.1356(3) 0.7777(2) 0.0290(7) Uani 1 1 d . . . . .
C17 C 0.8388(4) 0.1193(3) 0.9369(2) 0.0318(7) Uani 1 1 d . . . . .
H17 H 0.849422 0.142510 1.012325 0.038 Uiso 1 1 calc R U . . .
C18 C 0.8364(5) -0.0164(3) 0.8614(2) 0.0344(7) Uani 1 1 d . . . . .
H18 H 0.845343 -0.105499 0.875975 0.041 Uiso 1 1 calc R U . . .
C19 C 0.7503(5) 0.8334(3) 0.4853(2) 0.0356(8) Uani 1 1 d . . . . .
H19A H 0.631273 0.855735 0.523701 0.053 Uiso 1 1 calc R U . . .
H19B H 0.754170 0.887816 0.435775 0.053 Uiso 1 1 calc R U . . .
H19C H 0.871854 0.863233 0.536994 0.053 Uiso 1 1 calc R U . . .
C20 C 0.7039(5) 0.2438(3) 0.2516(2) 0.0351(7) Uani 1 1 d . . . . .
H20A H 0.826762 0.197966 0.263703 0.053 Uiso 1 1 calc R U . . .
H20B H 0.678198 0.230507 0.175421 0.053 Uiso 1 1 calc R U . . .
H20C H 0.590065 0.196750 0.272625 0.053 Uiso 1 1 calc R U . . .
H2N H 0.820(5) 0.318(2) 0.918(2) 0.050(11) Uiso 1 1 d D . . . .

loop_
_atom_site_aniso_label
_atom_site_aniso_U_11
_atom_site_aniso_U_22
_atom_site_aniso_U_33
_atom_site_aniso_U_23
_atom_site_aniso_U_13
_atom_site_aniso_U_12
O1 0.0398(12) 0.0367(13) 0.0222(11) 0.0169(9) 0.0041(9) 0.0043(9)
N1 0.0287(13) 0.0385(15) 0.0223(13) 0.0150(11) 0.0031(10) 0.0016(11)
C1 0.0338(17) 0.0387(18) 0.0253(16) 0.0180(13) -0.0010(13) 0.0009(13)
O2 0.0386(12) 0.0415(13) 0.0138(10) 0.0126(9) 0.0036(8) 0.0049(9)
N2 0.0329(14) 0.0348(16) 0.0210(13) 0.0116(11) 0.0041(10) 0.0055(11)
C2 0.0358(17) 0.049(2) 0.0186(15) 0.0162(14) 0.0008(13) -0.0001(14)
N3 0.0461(16) 0.0340(15) 0.0244(13) 0.0147(11) 0.0029(11) 0.0027(12)
C3 0.0356(17) 0.0364(18) 0.0245(16) 0.0078(13) 0.0062(13) 0.0032(13)
C4 0.0321(16) 0.0369(18) 0.0242(16) 0.0159(13) 0.0027(12) -0.0003(13)
C5 0.0294(16) 0.0370(18) 0.0207(15) 0.0139(13) 0.0028(12) 0.0017(13)
C6 0.0331(16) 0.0297(16) 0.0247(16) 0.0136(13) 0.0033(12) 0.0032(12)
C7 0.0321(16) 0.0326(17) 0.0233(16) 0.0134(13) 0.0049(12) 0.0049(13)
C8 0.0245(15) 0.0385(18) 0.0193(14) 0.0137(13) 0.0049(11) 0.0042(12)
C9 0.0266(16) 0.0382(18) 0.0204(14) 0.0136(13) 0.0024(12) 0.0043(12)
C10 0.0249(15) 0.0382(18) 0.0224(15) 0.0164(13) 0.0036(11) 0.0038(12)
C11 0.0286(16) 0.0407(18) 0.0157(14) 0.0127(13) 0.0037(11) 0.0028(13)
C12 0.0264(15) 0.0351(17) 0.0205(15) 0.0126(12) 0.0035(12) 0.0047(12)
C13 0.0242(15) 0.0354(17) 0.0222(15) 0.0146(13) 0.0036(11) 0.0051(12)
C14 0.0303(16) 0.0360(17) 0.0214(15) 0.0096(13) 0.0039(12) 0.0024(13)
C15 0.0358(17) 0.0351(17) 0.0212(15) 0.0121(13) 0.0005(12) 0.0047(13)
C16 0.0280(16) 0.0405(18) 0.0212(15) 0.0143(13) 0.0028(12) 0.0021(13)
C17 0.0388(18) 0.0356(18) 0.0261(16) 0.0170(14) 0.0039(13) 0.0048(14)
C18 0.0434(19) 0.0376(18) 0.0293(17) 0.0217(14) 0.0008(14) 0.0018(14)
C19 0.047(2) 0.0377(19) 0.0286(17) 0.0190(14) 0.0056(14) 0.0044(15)
C20 0.0452(19) 0.0410(19) 0.0199(15) 0.0107(13) 0.0057(13) 0.0068(14)

loop_
_atom_type_symbol
_atom_type_description
_atom_type_scat_dispersion_real
_atom_type_scat_dispersion_imag
_atom_type_scat_source
C C 0.0033 0.0016 'International Tables Vol C Tables 4.2.6.8 and 6.1.1.4'
H H 0.0000 0.0000 'International Tables Vol C Tables 4.2.6.8 and 6.1.1.4'
N N 0.0061 0.0033 'International Tables Vol C Tables 4.2.6.8 and 6.1.1.4'
O O 0.0106 0.0060 'International Tables Vol C Tables 4.2.6.8 and 6.1.1.4'

loop_
_geom_angle_atom_site_label_1
_geom_angle_atom_site_label_2
_geom_angle_atom_site_label_3
_geom_angle
_geom_angle_site_symmetry_1
_geom_angle_site_symmetry_3
C10 O1 C19 117.3(2) . .
C1 N1 C5 117.2(2) . .
N1 C1 C2 124.3(3) . .
N1 C1 H1 117.8 . .
C2 C1 H1 117.8 . .
C11 O2 C20 116.4(2) . .
C17 N2 C16 106.7(3) . .
C17 N2 H2N 125(2) . .
C16 N2 H2N 129(2) . .
C3 C2 C1 118.3(3) . .
C3 C2 H2 120.8 . .
C1 C2 H2 120.8 . .
C16 N3 C18 103.9(2) . .
C2 C3 C4 119.3(3) . .
C2 C3 H3 120.4 . .
C4 C3 H3 120.4 . .
C5 C4 C3 118.9(3) . .
C5 C4 H4 120.6 . .
C3 C4 H4 120.6 . .
N1 C5 C4 122.0(3) . .
N1 C5 C6 116.0(2) . .
C4 C5 C6 121.9(3) . .
C7 C6 C5 178.7(3) . .
C6 C7 C8 174.4(3) . .
C9 C8 C13 119.7(3) . .
C9 C8 C7 121.4(3) . .
C13 C8 C7 118.9(2) . .
C10 C9 C8 120.3(3) . .
C10 C9 H9 119.8 . .
C8 C9 H9 119.8 . .
O1 C10 C9 124.1(3) . .
O1 C10 C11 116.1(2) . .
C9 C10 C11 119.8(3) . .
O2 C11 C12 124.0(3) . .
O2 C11 C10 115.7(2) . .
C12 C11 C10 120.3(3) . .
C11 C12 C13 120.4(3) . .
C11 C12 H12 119.8 . .
C13 C12 H12 119.8 . .
C8 C13 C12 119.5(3) . .
C8 C13 C14 118.7(2) . .
C12 C13 C14 121.9(3) . .
C15 C14 C13 172.8(3) . .
C14 C15 C16 172.8(3) . .
N3 C16 N2 111.8(3) . .
N3 C16 C15 127.1(3) . .
N2 C16 C15 121.1(3) . .
C18 C17 N2 106.9(3) . .
C18 C17 H17 126.6 . .
N2 C17 H17 126.6 . .
C17 C18 N3 110.8(3) . .
C17 C18 H18 124.6 . .
N3 C18 H18 124.6 . .
O1 C19 H19A 109.5 . .
O1 C19 H19B 109.5 . .
H19A C19 H19B 109.5 . .
O1 C19 H19C 109.5 . .
H19A C19 H19C 109.5 . .
H19B C19 H19C 109.5 . .
O2 C20 H20A 109.5 . .
O2 C20 H20B 109.5 . .
H20A C20 H20B 109.5 . .
O2 C20 H20C 109.5 . .
H20A C20 H20C 109.5 . .
H20B C20 H20C 109.5 . .

loop_
_geom_bond_atom_site_label_1
_geom_bond_atom_site_label_2
_geom_bond_distance
_geom_bond_site_symmetry_2
O1 C10 1.359(3) .
O1 C19 1.420(3) .
N1 C1 1.336(4) .
N1 C5 1.359(4) .
C1 C2 1.377(4) .
C1 H1 0.9500 .
O2 C11 1.370(3) .
O2 C20 1.425(3) .
N2 C17 1.357(4) .
N2 C16 1.363(4) .
N2 H2N 0.922(18) .
C2 C3 1.371(4) .
C2 H2 0.9500 .
N3 C16 1.331(4) .
N3 C18 1.384(4) .
C3 C4 1.394(4) .
C3 H3 0.9500 .
C4 C5 1.388(4) .
C4 H4 0.9500 .
C5 C6 1.439(4) .
C6 C7 1.198(4) .
C7 C8 1.438(4) .
C8 C9 1.405(4) .
C8 C13 1.405(4) .
C9 C10 1.393(4) .
C9 H9 0.9500 .
C10 C11 1.402(4) .
C11 C12 1.384(4) .
C12 C13 1.408(4) .
C12 H12 0.9500 .
C13 C14 1.430(4) .
C14 C15 1.200(4) .
C15 C16 1.426(4) .
C17 C18 1.345(4) .
C17 H17 0.9500 .
C18 H18 0.9500 .
C19 H19A 0.9800 .
C19 H19B 0.9800 .
C19 H19C 0.9800 .
C20 H20A 0.9800 .
C20 H20B 0.9800 .
C20 H20C 0.9800 .

loop_
_geom_hbond_atom_site_label_D
_geom_hbond_atom_site_label_H
_geom_hbond_atom_site_label_A
_geom_hbond_distance_DH
_geom_hbond_distance_HA
_geom_hbond_distance_DA
_geom_hbond_angle_DHA
_geom_hbond_site_symmetry_A
_geom_hbond_publ_flag
C2 H2 O1 0.95 2.38 3.303(4) 164.2 1_556 yes
C9 H9 N3 0.95 2.43 3.369(4) 167.7 1_565 yes
N2 H2N N1 0.922(18) 1.97(2) 2.872(4) 167(3) . yes
